data_7719866
loop_
_publ_author_name
'Yadav, Archana'
'Dewan, Sayari'
'Chaudhary, Kajal'
'Butcher, Ray J.'
'Singh, Ritika Gautam'
'Angamuthu, Raja'

_publ_section_title
;
 Hemiparetic koneramine NNP ligand comprising strategic hard and soft
 donors: transition metal complexes, CS<sub>2</sub> activation and
 therapeutic potential.
;
_journal_issue 47
_journal_name_full 'Dalton transactions (Cambridge, England : 2003)'
_journal_page_first 17471
_journal_page_last 17478
_journal_paper_doi 10.1039/d5dt02106e
_journal_volume 54
_journal_year 2025
_chemical_formula_moiety 'C33 H30 Cl N3 P Pd, Cl, C4 H10 O, 1[H2O], 1[H2O]'
_chemical_formula_sum 'C37 H44 Cl2 N3 O3 P Pd'
_chemical_formula_weight 787.074
_chemical_name_systematic 3febd
_space_group_crystal_system monoclinic
_space_group_IT_number 14
_space_group_name_Hall '-P 2ybc'
_space_group_name_H-M_alt 'P 1 21/c 1'
_symmetry_Int_Tables_number 14
_atom_sites_solution_primary dual
_audit_creation_date 2022-06-17
_audit_creation_method
;
Olex2 1.5
(compiled 2021.12.09 svn.r5202d8cf for OlexSys, GUI svn.r6439)
;
_audit_update_record
;
2025-07-14 deposited with the CCDC.	2025-11-10 downloaded from the CCDC.
;
_cell_angle_alpha 90
_cell_angle_beta 101.933(7)
_cell_angle_gamma 90
_cell_formula_units_Z 4
_cell_length_a 19.162(4)
_cell_length_b 9.563(2)
_cell_length_c 20.013(5)
_cell_measurement_reflns_used 9875
_cell_measurement_temperature 273.15
_cell_measurement_theta_max 28.38
_cell_measurement_theta_min 2.37
_cell_volume 3588.1(14)
_computing_cell_refinement 'SAINT V8.38A (Bruker, 2018)'
_computing_data_reduction 'SAINT V8.38A (Bruker, 2018)'
_computing_molecular_graphics 'Olex2 1.5 (Dolomanov et al., 2009)'
_computing_publication_material 'Olex2 1.5 (Dolomanov et al., 2009)'
_computing_structure_refinement 'olex2.refine 1.5 (Bourhis et al., 2015)'
_computing_structure_solution 'SHELXT 2018/2 (Sheldrick, 2018)'
_diffrn_ambient_temperature 273.15
_diffrn_measured_fraction_theta_full 0.9985
_diffrn_measured_fraction_theta_max 0.9903
_diffrn_measurement_device_type 'Bruker APEX-II CCD'
_diffrn_measurement_method '\f and \w scans'
_diffrn_radiation_type 'Mo K\a'
_diffrn_radiation_wavelength 0.71073
_diffrn_reflns_av_R_equivalents 0.1196
_diffrn_reflns_av_unetI/netI 0.0667
_diffrn_reflns_Laue_measured_fraction_full 0.9985
_diffrn_reflns_Laue_measured_fraction_max 0.9903
_diffrn_reflns_limit_h_max 25
_diffrn_reflns_limit_h_min -25
_diffrn_reflns_limit_k_max 12
_diffrn_reflns_limit_k_min -12
_diffrn_reflns_limit_l_max 26
_diffrn_reflns_limit_l_min -26
_diffrn_reflns_number 70299
_diffrn_reflns_point_group_measured_fraction_full 0.9985
_diffrn_reflns_point_group_measured_fraction_max 0.9903
_diffrn_reflns_theta_full 25.2417
_diffrn_reflns_theta_max 28.54
_diffrn_reflns_theta_min 2.52
_diffrn_source_current 1.0
_diffrn_source_power 0.05
_diffrn_source_voltage 50.0
_diffrn_standards_number 0
_exptl_absorpt_coefficient_mu 0.751
_exptl_absorpt_correction_T_max 0.7457
_exptl_absorpt_correction_T_min 0.5781
_exptl_absorpt_correction_type multi-scan
_exptl_absorpt_process_details
;
SADABS-2016/2 (Bruker,2016/2) was used for absorption correction.
wR2(int) was 0.1553 before and 0.0813 after correction.
The Ratio of minimum to maximum transmission is 0.7752.
The \l/2 correction factor is Not present.
;
_exptl_crystal_colour 'metallic orangish yellow'
_exptl_crystal_colour_lustre metallic
_exptl_crystal_colour_modifier orangish
_exptl_crystal_colour_primary yellow
_exptl_crystal_density_diffrn 1.457
_exptl_crystal_description needle
_exptl_crystal_F_000 1622.432
_exptl_crystal_preparation 'slow diffusion'
_exptl_crystal_recrystallization_method 'slow diffusion'
_exptl_crystal_size_max 0.25
_exptl_crystal_size_mid 0.21
_exptl_crystal_size_min 0.16
_refine_diff_density_max 1.0478
_refine_diff_density_min -2.0084
_refine_diff_density_rms 0.2140
_refine_ls_d_res_high 0.7439
_refine_ls_d_res_low 8.0948
_refine_ls_goodness_of_fit_ref 1.0462
_refine_ls_hydrogen_treatment mixed
_refine_ls_matrix_type full
_refine_ls_number_constraints 68
_refine_ls_number_parameters 416
_refine_ls_number_reflns 9045
_refine_ls_number_restraints 0
_refine_ls_restrained_S_all 1.0462
_refine_ls_R_factor_all 0.0773
_refine_ls_R_factor_gt 0.0591
_refine_ls_shift/su_max 0.0007
_refine_ls_shift/su_mean 0.0001
_refine_ls_structure_factor_coef Fsqd
_refine_ls_weighting_details 'w=1/[\s^2^(Fo^2^)+(0.0232P)^2^+17.7974P] where P=(Fo^2^+2Fc^2^)/3'
_refine_ls_weighting_scheme calc
_refine_ls_wR_factor_gt 0.1131
_refine_ls_wR_factor_ref 0.1203
_reflns_Friedel_coverage 0.0
_reflns_limit_h_max 25
_reflns_limit_h_min -25
_reflns_limit_k_max 12
_reflns_limit_k_min 0
_reflns_limit_l_max 26
_reflns_limit_l_min 0
_reflns_number_gt 7375
_reflns_number_total 9045
_reflns_threshold_expression I>=2u(I)
_cod_data_source_file d5dt02106e2.cif
_cod_data_source_block 3febd
_cod_depositor_comments 'Adding full bibliography for 7719863--7719876.cif.'
_cod_original_cell_volume 3588.2(15)
_cod_original_formula_sum 'C37 Cl2 H44 N3 O3 P1 Pd1 '
_cod_database_code 7719866
_olex2_refinement_description
;
1. Fixed Uiso
 At 1.2 times of:
  All C(H) groups, All C(H,H) groups
 At 1.5 times of:
  All C(H,H,H) groups
2.a Ternary CH refined with riding coordinates:
 C6(H6)
2.b Secondary CH2 refined with riding coordinates:
 C15(H15a,H15b), C14(H14a,H14b), C7(H7a,H7b), C36(H36a,H36b)
2.c Aromatic/amide H refined with riding coordinates:
 C2(H2), C21(H21), C1(H1), C27(H27), C9(H9), C17(H17), C18(H18), C29(H29),
 C23(H23), C33(H33), C3(H3), C32(H32), C20(H20), C4(H4), C26(H26), C19(H19),
 C30(H30), C12(H12), C31(H31), C24(H24), C25(H25), C11(H11), C10(H10)
2.d Idealised Me refined as rotating group:
 C34(H34a,H34b,H34c), C37(H37a,H37b,H37c)
;
_smtbx_masks_void_probe_radius 1.2
_smtbx_masks_void_truncation_radius 1.2
_olex2_submission_special_instructions 'No special instructions were received'

loop_
_space_group_symop_id
_space_group_symop_operation_xyz
1 x,y,z
2 -x,y+1/2,-z+1/2
3 -x,-y,-z
4 x,-y-1/2,z-1/2

loop_
_atom_site_label
_atom_site_type_symbol
_atom_site_fract_x
_atom_site_fract_y
_atom_site_fract_z
_atom_site_U_iso_or_equiv
_atom_site_adp_type
_atom_site_occupancy
_atom_site_refinement_flags_posn
Pd1 Pd 0.712768(16) 0.39579(3) 0.412112(14) 0.01070(8) Uani 1.000000 .
Cl1 Cl 0.79644(5) 0.44760(11) 0.50841(5) 0.0171(2) Uani 1.000000 .
Cl2 Cl 0.61659(6) 0.45953(11) 0.07939(5) 0.0208(2) Uani 1.000000 .
P3 P 0.79437(5) 0.25630(10) 0.38091(5) 0.01182(19) Uani 1.000000 .
N1 N 0.63172(18) 0.5174(3) 0.43675(16) 0.0138(7) Uani 1.000000 .
N2 N 0.63361(17) 0.3543(3) 0.32789(16) 0.0103(6) Uani 1.000000 .
N4 N 0.51335(17) 0.3992(4) 0.28330(16) 0.0161(7) Uani 1.000000 .
C5 C 0.5669(2) 0.4914(4) 0.39807(19) 0.0137(8) Uani 1.000000 .
C6 C 0.5621(2) 0.3701(4) 0.34796(19) 0.0125(7) Uani 1.000000 .
H6 H 0.5487(2) 0.2836(4) 0.36830(19) 0.0150(9) Uiso 1.000000 R
C2 C 0.5835(2) 0.7075(4) 0.4902(2) 0.0225(9) Uani 1.000000 .
H2 H 0.5905(2) 0.7807(4) 0.5215(2) 0.0270(11) Uiso 1.000000 R
C16 C 0.4425(2) 0.3559(4) 0.2664(2) 0.0134(7) Uani 1.000000 .
C21 C 0.4065(2) 0.3017(4) 0.3148(2) 0.0166(8) Uani 1.000000 .
H21 H 0.4312(2) 0.2873(4) 0.3594(2) 0.0200(10) Uiso 1.000000 R
C22 C 0.8016(2) 0.0898(4) 0.42449(19) 0.0140(7) Uani 1.000000 .
C8 C 0.6973(2) 0.1952(4) 0.26019(19) 0.0134(8) Uani 1.000000 .
C1 C 0.6397(2) 0.6240(4) 0.4814(2) 0.0194(9) Uani 1.000000 .
H1 H 0.6849(2) 0.6423(4) 0.5075(2) 0.0233(10) Uiso 1.000000 R
C15 C 0.5522(2) 0.4463(4) 0.23168(19) 0.0147(8) Uani 1.000000 .
H15a H 0.5499(2) 0.3772(4) 0.19579(19) 0.0176(9) Uiso 1.000000 R
H15b H 0.5335(2) 0.5344(4) 0.21157(19) 0.0176(9) Uiso 1.000000 R
C27 C 0.7670(2) 0.0673(4) 0.4784(2) 0.0166(8) Uani 1.000000 .
H27 H 0.7417(2) 0.1397(4) 0.4935(2) 0.0199(10) Uiso 1.000000 R
C9 C 0.6793(2) 0.1673(5) 0.1906(2) 0.0212(9) Uani 1.000000 .
H9 H 0.6315(2) 0.1588(5) 0.1695(2) 0.0255(11) Uiso 1.000000 R
C17 C 0.4045(2) 0.3698(4) 0.1980(2) 0.0164(8) Uani 1.000000 .
H17 H 0.4277(2) 0.4011(4) 0.1644(2) 0.0196(10) Uiso 1.000000 R
C14 C 0.6279(2) 0.4629(4) 0.2726(2) 0.0154(8) Uani 1.000000 .
H14a H 0.6355(2) 0.5561(4) 0.2920(2) 0.0185(9) Uiso 1.000000 R
H14b H 0.6625(2) 0.4458(4) 0.2443(2) 0.0185(9) Uiso 1.000000 R
C13 C 0.7697(2) 0.2111(4) 0.2908(2) 0.0167(8) Uani 1.000000 .
C18 C 0.3322(2) 0.3364(4) 0.1813(2) 0.0199(9) Uani 1.000000 .
H18 H 0.3074(2) 0.3467(4) 0.1365(2) 0.0239(10) Uiso 1.000000 R
C29 C 0.9434(2) 0.2737(4) 0.4291(2) 0.0184(8) Uani 1.000000 .
H29 H 0.9414(2) 0.1844(4) 0.4471(2) 0.0220(10) Uiso 1.000000 R
C23 C 0.8395(2) -0.0197(4) 0.4023(2) 0.0183(8) Uani 1.000000 .
H23 H 0.8623(2) -0.0060(4) 0.3660(2) 0.0219(10) Uiso 1.000000 R
C33 C 0.8856(2) 0.4698(4) 0.3646(2) 0.0196(9) Uani 1.000000 .
H33 H 0.8447(2) 0.5111(4) 0.3391(2) 0.0235(10) Uiso 1.000000 R
C3 C 0.5156(3) 0.6791(5) 0.4508(2) 0.0248(10) Uani 1.000000 .
H3 H 0.4765(3) 0.7330(5) 0.4556(2) 0.0297(12) Uiso 1.000000 R
C32 C 0.9497(2) 0.5407(5) 0.3751(2) 0.0223(9) Uani 1.000000 .
H32 H 0.9518(2) 0.6299(5) 0.3571(2) 0.0268(11) Uiso 1.000000 R
C20 C 0.3345(2) 0.2692(4) 0.2970(2) 0.0196(9) Uani 1.000000 .
H20 H 0.3113(2) 0.2343(4) 0.3300(2) 0.0235(10) Uiso 1.000000 R
C4 C 0.5076(2) 0.5690(4) 0.4044(2) 0.0215(9) Uani 1.000000 .
H4 H 0.4630(2) 0.5478(4) 0.3780(2) 0.0258(11) Uiso 1.000000 R
C26 C 0.7702(2) -0.0633(5) 0.5097(2) 0.0224(9) Uani 1.000000 .
H26 H 0.7467(2) -0.0783(5) 0.5453(2) 0.0268(11) Uiso 1.000000 R
C19 C 0.2965(2) 0.2879(4) 0.2308(2) 0.0206(9) Uani 1.000000 .
H19 H 0.2480(2) 0.2684(4) 0.2195(2) 0.0247(11) Uiso 1.000000 R
C30 C 1.0081(2) 0.3453(5) 0.4391(2) 0.0225(9) Uani 1.000000 .
H30 H 1.0493(2) 0.3032(5) 0.4635(2) 0.0270(11) Uiso 1.000000 R
C12 C 0.8218(2) 0.1984(5) 0.2523(2) 0.0252(10) Uani 1.000000 .
H12 H 0.8695(2) 0.2114(5) 0.2728(2) 0.0303(12) Uiso 1.000000 R
C31 C 1.0115(2) 0.4787(5) 0.4128(2) 0.0216(9) Uani 1.000000 .
H31 H 1.0546(2) 0.5266(5) 0.4203(2) 0.0259(11) Uiso 1.000000 R
C24 C 0.8431(2) -0.1482(4) 0.4342(2) 0.0212(9) Uani 1.000000 .
H24 H 0.8689(2) -0.2205(4) 0.4199(2) 0.0254(11) Uiso 1.000000 R
C25 C 0.8081(2) -0.1699(4) 0.4879(2) 0.0221(9) Uani 1.000000 .
H25 H 0.8104(2) -0.2569(4) 0.5090(2) 0.0265(11) Uiso 1.000000 R
C7 C 0.6381(2) 0.2093(4) 0.2998(2) 0.0140(8) Uani 1.000000 .
H7a H 0.6462(2) 0.1429(4) 0.3373(2) 0.0167(9) Uiso 1.000000 R
H7b H 0.5929(2) 0.1861(4) 0.2700(2) 0.0167(9) Uiso 1.000000 R
C28 C 0.8818(2) 0.3363(4) 0.39220(19) 0.0141(8) Uani 1.000000 .
C11 C 0.8027(2) 0.1662(6) 0.1830(2) 0.0292(11) Uani 1.000000 .
H11 H 0.8377(2) 0.1542(6) 0.1576(2) 0.0350(13) Uiso 1.000000 R
C10 C 0.7311(2) 0.1520(5) 0.1520(2) 0.0255(10) Uani 1.000000 .
H10 H 0.7181(2) 0.1324(5) 0.1056(2) 0.0306(12) Uiso 1.000000 R
O1 O 0.96250(17) 0.8680(3) 0.30739(15) 0.0240(7) Uani 1.000000 .
C36 C 0.9481(3) 0.8761(6) 0.2347(2) 0.0298(11) Uani 1.000000 .
C35 C 1.0238(3) 0.9469(6) 0.3375(3) 0.0318(11) Uani 1.000000 .
C34 C 1.0427(3) 0.9138(5) 0.4132(3) 0.0344(12) Uani 1.000000 .
C37 C 0.8795(3) 0.8026(7) 0.2060(3) 0.0403(13) Uani 1.000000 .
H36a H 0.9448(3) 0.9733(6) 0.2205(2) 0.0358(13) Uiso 1.000000 R
H36b H 0.9868(3) 0.8330(6) 0.2175(2) 0.0358(13) Uiso 1.000000 R
H34a H 1.0561(19) 0.8172(11) 0.4194(3) 0.0516(17) Uiso 1.000000 GR
H34b H 1.0819(13) 0.972(3) 0.4348(4) 0.0516(17) Uiso 1.000000 GR
H34c H 1.0022(7) 0.932(4) 0.4332(4) 0.0516(17) Uiso 1.000000 GR
H37a H 0.8706(11) 0.806(4) 0.1570(3) 0.060(2) Uiso 1.000000 GR
H37b H 0.8828(8) 0.7069(13) 0.2208(17) 0.060(2) Uiso 1.000000 GR
H37c H 0.8412(4) 0.848(3) 0.2217(17) 0.060(2) Uiso 1.000000 GR
H35a H 1.063(3) 0.925(5) 0.318(3) 0.030(14) Uiso 1.000000 .
H35b H 1.017(3) 1.053(6) 0.333(3) 0.036(15) Uiso 1.000000 .

loop_
_atom_site_aniso_label
_atom_site_aniso_U_11
_atom_site_aniso_U_22
_atom_site_aniso_U_33
_atom_site_aniso_U_12
_atom_site_aniso_U_13
_atom_site_aniso_U_23
Pd1 0.01296(14) 0.01097(13) 0.00790(13) 0.00033(11) 0.00153(10) -0.00109(11)
Cl1 0.0185(5) 0.0226(5) 0.0092(4) -0.0016(4) 0.0004(4) -0.0025(4)
Cl2 0.0240(5) 0.0236(5) 0.0143(4) -0.0028(4) 0.0028(4) 0.0038(4)
P3 0.0136(5) 0.0125(4) 0.0087(4) 0.0010(4) 0.0008(4) -0.0001(4)
N1 0.0179(17) 0.0121(15) 0.0118(15) 0.0008(13) 0.0043(13) -0.0019(12)
N2 0.0122(15) 0.0087(14) 0.0091(14) -0.0031(12) 0.0001(12) -0.0012(11)
N4 0.0151(16) 0.0246(17) 0.0087(15) 0.0012(14) 0.0025(12) 0.0048(14)
C5 0.018(2) 0.0127(17) 0.0102(17) 0.0029(15) 0.0034(15) 0.0022(14)
C6 0.0127(18) 0.0147(18) 0.0093(17) 0.0000(14) 0.0004(14) -0.0016(14)
C2 0.033(3) 0.0158(19) 0.020(2) 0.0041(18) 0.0080(19) -0.0034(16)
C16 0.0151(19) 0.0106(16) 0.0136(18) 0.0031(14) 0.0013(15) -0.0002(14)
C21 0.019(2) 0.0187(19) 0.0126(18) 0.0038(16) 0.0029(16) -0.0006(15)
C22 0.0130(18) 0.0143(18) 0.0134(18) -0.0010(15) -0.0003(14) 0.0021(15)
C8 0.018(2) 0.0109(17) 0.0112(17) 0.0027(14) 0.0020(15) -0.0024(14)
C1 0.025(2) 0.016(2) 0.017(2) -0.0007(16) 0.0040(17) -0.0060(16)
C15 0.0169(19) 0.0174(18) 0.0095(17) 0.0009(15) 0.0021(15) 0.0055(15)
C27 0.016(2) 0.0150(18) 0.018(2) 0.0017(15) 0.0030(16) 0.0035(15)
C9 0.020(2) 0.024(2) 0.017(2) -0.0011(17) -0.0021(17) -0.0064(17)
C17 0.021(2) 0.0134(18) 0.0130(18) 0.0014(15) 0.0002(16) 0.0022(14)
C14 0.021(2) 0.0141(18) 0.0122(18) -0.0012(15) 0.0050(15) 0.0028(15)
C13 0.021(2) 0.0127(18) 0.0159(19) -0.0005(15) 0.0018(16) -0.0026(15)
C18 0.022(2) 0.0130(18) 0.021(2) 0.0009(16) -0.0043(17) 0.0008(16)
C29 0.020(2) 0.021(2) 0.0138(19) 0.0021(17) 0.0031(16) 0.0033(16)
C23 0.018(2) 0.019(2) 0.017(2) 0.0015(16) 0.0024(16) -0.0030(16)
C33 0.019(2) 0.022(2) 0.018(2) 0.0026(17) 0.0034(17) 0.0074(17)
C3 0.029(2) 0.020(2) 0.027(2) 0.0104(18) 0.011(2) -0.0019(18)
C32 0.025(2) 0.022(2) 0.022(2) -0.0041(18) 0.0115(18) -0.0003(18)
C20 0.020(2) 0.0166(19) 0.025(2) 0.0009(16) 0.0107(18) 0.0019(17)
C4 0.021(2) 0.022(2) 0.020(2) 0.0073(17) 0.0018(17) 0.0015(17)
C26 0.018(2) 0.024(2) 0.025(2) -0.0039(17) 0.0030(18) 0.0077(18)
C19 0.012(2) 0.021(2) 0.027(2) 0.0007(16) 0.0015(17) -0.0015(17)
C30 0.018(2) 0.033(2) 0.015(2) 0.0036(18) -0.0005(16) -0.0022(18)
C12 0.020(2) 0.036(3) 0.018(2) 0.0012(19) 0.0006(18) -0.0081(19)
C31 0.018(2) 0.029(2) 0.020(2) -0.0072(18) 0.0075(17) -0.0076(18)
C24 0.018(2) 0.0144(18) 0.028(2) 0.0027(16) -0.0006(18) -0.0022(17)
C25 0.020(2) 0.0123(19) 0.031(2) -0.0005(16) -0.0029(18) 0.0074(17)
C7 0.017(2) 0.0109(17) 0.0135(18) -0.0008(15) 0.0025(15) -0.0020(14)
C28 0.0147(19) 0.0169(18) 0.0104(17) -0.0014(15) 0.0019(15) -0.0018(14)
C11 0.021(2) 0.053(3) 0.015(2) 0.003(2) 0.0081(18) -0.010(2)
C10 0.026(2) 0.039(3) 0.0122(19) 0.007(2) 0.0047(17) -0.0106(18)
O1 0.0277(17) 0.0284(17) 0.0164(15) -0.0051(13) 0.0056(13) 0.0028(12)
C36 0.032(3) 0.040(3) 0.019(2) 0.003(2) 0.0094(19) 0.003(2)
C35 0.032(3) 0.034(3) 0.030(3) -0.010(2) 0.008(2) 0.003(2)
C34 0.038(3) 0.029(3) 0.033(3) -0.004(2) 0.002(2) 0.004(2)
C37 0.040(3) 0.062(4) 0.021(2) -0.004(3) 0.010(2) -0.000(2)

loop_
_atom_type_symbol
_atom_type_scat_dispersion_real
_atom_type_scat_dispersion_imag
_atom_type_scat_Cromer_Mann_a1
_atom_type_scat_Cromer_Mann_a2
_atom_type_scat_Cromer_Mann_a3
_atom_type_scat_Cromer_Mann_a4
_atom_type_scat_Cromer_Mann_b1
_atom_type_scat_Cromer_Mann_b2
_atom_type_scat_Cromer_Mann_b3
_atom_type_scat_Cromer_Mann_b4
_atom_type_scat_Cromer_Mann_c
_atom_type_scat_source
_atom_type_scat_dispersion_source
C 0.00347 0.00161 2.31000 1.02000 1.58860 0.86500 20.84390 10.20750 0.56870 51.65120 0.21560 'International Tables Volume C Table 6.1.1.4 (pp. 500-502)' 'Henke, Gullikson and Davis, At. Data and Nucl. Data Tables, 1993, 54, 2'
Cl 0.14873 0.16029 11.46040 7.19640 6.25560 1.64550 0.01040 1.16620 18.51940 47.77840 -9.55740 'International Tables Volume C Table 6.1.1.4 (pp. 500-502)' 'Henke, Gullikson and Davis, At. Data and Nucl. Data Tables, 1993, 54, 2'
H 0.00000 0.00000 0.49300 0.32291 0.14019 0.04081 10.51090 26.12570 3.14236 57.79970 0.00304 'International Tables Volume C Table 6.1.1.4 (pp. 500-502)' 'Henke, Gullikson and Davis, At. Data and Nucl. Data Tables, 1993, 54, 2'
N 0.00653 0.00323 12.21260 3.13220 2.01250 1.16630 0.00570 9.89330 28.99750 0.58260 -11.52900 'International Tables Volume C Table 6.1.1.4 (pp. 500-502)' 'Henke, Gullikson and Davis, At. Data and Nucl. Data Tables, 1993, 54, 2'
O 0.01158 0.00611 3.04850 2.28680 1.54630 0.86700 13.27710 5.70110 0.32390 32.90890 0.25080 'International Tables Volume C Table 6.1.1.4 (pp. 500-502)' 'Henke, Gullikson and Davis, At. Data and Nucl. Data Tables, 1993, 54, 2'
P 0.10434 0.09671 6.43450 4.17910 1.78000 1.49080 1.90670 27.15700 0.52600 68.16450 1.11490 'International Tables Volume C Table 6.1.1.4 (pp. 500-502)' 'Henke, Gullikson and Davis, At. Data and Nucl. Data Tables, 1993, 54, 2'
Pd -0.98845 1.01473 19.33190 15.50170 5.29537 0.60584 0.69866 7.98929 25.20520 76.89860 5.26593 'International Tables Volume C Table 6.1.1.4 (pp. 500-502)' 'Henke, Gullikson and Davis, At. Data and Nucl. Data Tables, 1993, 54, 2'

loop_
_geom_angle_atom_site_label_1
_geom_angle_atom_site_label_2
_geom_angle_atom_site_label_3
_geom_angle
_geom_angle_site_symmetry_1
_geom_angle_site_symmetry_3
_geom_angle_publ_flag
P3 Pd1 Cl1 87.47(4) . . ?
N1 Pd1 Cl1 96.12(9) . . ?
N1 Pd1 P3 176.12(9) . . ?
N2 Pd1 Cl1 176.99(9) . . ?
N2 Pd1 P3 95.47(9) . . ?
N2 Pd1 N1 80.92(13) . . ?
C22 P3 Pd1 112.23(13) . . ?
C13 P3 Pd1 111.39(14) . . ?
C13 P3 C22 104.34(18) . . ?
C28 P3 Pd1 113.21(13) . . ?
C28 P3 C22 109.59(18) . . ?
C28 P3 C13 105.51(19) . . ?
C5 N1 Pd1 114.0(3) . . ?
C1 N1 Pd1 126.5(3) . . ?
C1 N1 C5 119.2(3) . . ?
C6 N2 Pd1 108.5(2) . . ?
C14 N2 Pd1 113.4(2) . . ?
C14 N2 C6 101.2(3) . . ?
C7 N2 Pd1 113.2(2) . . ?
C7 N2 C6 108.4(3) . . ?
C7 N2 C14 111.3(3) . . ?
C16 N4 C6 124.9(3) . . ?
C15 N4 C6 111.0(3) . . ?
C15 N4 C16 122.2(3) . . ?
C6 C5 N1 116.2(3) . . ?
C4 C5 N1 121.8(4) . . ?
C4 C5 C6 122.0(4) . . ?
N4 C6 N2 103.5(3) . . ?
C5 C6 N2 108.5(3) . . ?
C5 C6 N4 112.3(3) . . ?
H6 C6 N2 110.79(18) . . ?
H6 C6 N4 110.8(2) . . ?
H6 C6 C5 110.8(2) . . ?
C1 C2 H2 120.8(3) . . ?
C3 C2 H2 120.8(2) . . ?
C3 C2 C1 118.3(4) . . ?
C21 C16 N4 122.5(3) . . ?
C17 C16 N4 119.2(4) . . ?
C17 C16 C21 118.3(4) . . ?
H21 C21 C16 119.6(2) . . ?
C20 C21 C16 120.8(4) . . ?
C20 C21 H21 119.6(2) . . ?
C27 C22 P3 120.5(3) . . ?
C23 C22 P3 120.0(3) . . ?
C23 C22 C27 119.5(4) . . ?
C13 C8 C9 118.4(4) . . ?
C7 C8 C9 118.9(4) . . ?
C7 C8 C13 122.7(3) . . ?
C2 C1 N1 122.6(4) . . ?
H1 C1 N1 118.7(2) . . ?
H1 C1 C2 118.7(3) . . ?
H15a C15 N4 111.2(2) . . ?
H15b C15 N4 111.2(2) . . ?
H15b C15 H15a 109.1 . . ?
C14 C15 N4 102.7(3) . . ?
C14 C15 H15a 111.2(2) . . ?
C14 C15 H15b 111.2(2) . . ?
H27 C27 C22 119.9(2) . . ?
C26 C27 C22 120.1(4) . . ?
C26 C27 H27 119.9(3) . . ?
H9 C9 C8 119.3(2) . . ?
C10 C9 C8 121.4(4) . . ?
C10 C9 H9 119.3(2) . . ?
H17 C17 C16 120.1(2) . . ?
C18 C17 C16 119.8(4) . . ?
C18 C17 H17 120.1(2) . . ?
C15 C14 N2 103.8(3) . . ?
H14a C14 N2 110.99(19) . . ?
H14a C14 C15 111.0(2) . . ?
H14b C14 N2 111.0(2) . . ?
H14b C14 C15 111.0(2) . . ?
H14b C14 H14a 109.0 . . ?
C8 C13 P3 119.2(3) . . ?
C12 C13 P3 120.1(3) . . ?
C12 C13 C8 120.6(4) . . ?
H18 C18 C17 119.5(2) . . ?
C19 C18 C17 121.0(4) . . ?
C19 C18 H18 119.5(2) . . ?
C30 C29 H29 120.1(3) . . ?
C28 C29 H29 120.1(2) . . ?
C28 C29 C30 119.7(4) . . ?
H23 C23 C22 120.0(2) . . ?
C24 C23 C22 119.9(4) . . ?
C24 C23 H23 120.0(3) . . ?
C32 C33 H33 119.8(3) . . ?
C28 C33 H33 119.8(2) . . ?
C28 C33 C32 120.3(4) . . ?
H3 C3 C2 120.6(2) . . ?
C4 C3 C2 118.9(4) . . ?
C4 C3 H3 120.6(3) . . ?
H32 C32 C33 120.0(3) . . ?
C31 C32 C33 120.1(4) . . ?
C31 C32 H32 120.0(3) . . ?
H20 C20 C21 119.5(2) . . ?
C19 C20 C21 120.9(4) . . ?
C19 C20 H20 119.5(3) . . ?
C3 C4 C5 119.2(4) . . ?
H4 C4 C5 120.4(2) . . ?
H4 C4 C3 120.4(3) . . ?
H26 C26 C27 120.0(3) . . ?
C25 C26 C27 120.0(4) . . ?
C25 C26 H26 120.0(3) . . ?
C20 C19 C18 119.0(4) . . ?
H19 C19 C18 120.5(2) . . ?
H19 C19 C20 120.5(3) . . ?
H30 C30 C29 119.7(3) . . ?
C31 C30 C29 120.5(4) . . ?
C31 C30 H30 119.7(3) . . ?
H12 C12 C13 120.0(2) . . ?
C11 C12 C13 120.0(4) . . ?
C11 C12 H12 120.0(3) . . ?
C30 C31 C32 119.6(4) . . ?
H31 C31 C32 120.2(3) . . ?
H31 C31 C30 120.2(3) . . ?
H24 C24 C23 119.9(3) . . ?
C25 C24 C23 120.3(4) . . ?
C25 C24 H24 119.9(2) . . ?
C24 C25 C26 120.2(4) . . ?
H25 C25 C26 119.9(3) . . ?
H25 C25 C24 119.9(2) . . ?
C8 C7 N2 112.5(3) . . ?
H7a C7 N2 109.09(19) . . ?
H7a C7 C8 109.1(2) . . ?
H7b C7 N2 109.09(19) . . ?
H7b C7 C8 109.1(2) . . ?
H7b C7 H7a 107.8 . . ?
C29 C28 P3 123.0(3) . . ?
C33 C28 P3 117.3(3) . . ?
C33 C28 C29 119.7(4) . . ?
H11 C11 C12 120.1(3) . . ?
C10 C11 C12 119.9(4) . . ?
C10 C11 H11 120.1(3) . . ?
C11 C10 C9 119.7(4) . . ?
H10 C10 C9 120.2(2) . . ?
H10 C10 C11 120.2(3) . . ?
C35 O1 C36 111.8(4) . . ?
C37 C36 O1 109.6(4) . . ?
H36a C36 O1 109.8(2) . . ?
H36a C36 C37 109.8(3) . . ?
H36b C36 O1 109.8(2) . . ?
H36b C36 C37 109.8(3) . . ?
H36b C36 H36a 108.2 . . ?
C34 C35 O1 108.6(4) . . ?
H35a C35 O1 111(3) . . ?
H35a C35 C34 109(3) . . ?
H35b C35 O1 114(3) . . ?
H35b C35 C34 107(3) . . ?
H35b C35 H35a 107(4) . . ?
H34a C34 C35 109.5 . . ?
H34b C34 C35 109.5 . . ?
H34b C34 H34a 109.5 . . ?
H34c C34 C35 109.5 . . ?
H34c C34 H34a 109.5 . . ?
H34c C34 H34b 109.5 . . ?
H37a C37 C36 109.5 . . ?
H37b C37 C36 109.5 . . ?
H37b C37 H37a 109.5 . . ?
H37c C37 C36 109.5 . . ?
H37c C37 H37a 109.5 . . ?
H37c C37 H37b 109.5 . . ?

loop_
_geom_bond_atom_site_label_1
_geom_bond_atom_site_label_2
_geom_bond_distance
_geom_bond_site_symmetry_2
_geom_bond_publ_flag
Pd1 Cl1 2.2918(10) . ?
Pd1 P3 2.2401(11) . ?
Pd1 N1 2.080(3) . ?
Pd1 N2 2.060(3) . ?
P3 C22 1.807(4) . ?
P3 C13 1.820(4) . ?
P3 C28 1.813(4) . ?
N1 C5 1.345(5) . ?
N1 C1 1.344(5) . ?
N2 C6 1.513(5) . ?
N2 C14 1.506(5) . ?
N2 C7 1.505(5) . ?
N4 C6 1.458(5) . ?
N4 C16 1.393(5) . ?
N4 C15 1.463(5) . ?
C5 C6 1.524(5) . ?
C5 C4 1.384(6) . ?
C6 H6 0.9800 . ?
C2 H2 0.9300 . ?
C2 C1 1.381(6) . ?
C2 C3 1.402(6) . ?
C16 C21 1.399(6) . ?
C16 C17 1.418(5) . ?
C21 H21 0.9300 . ?
C21 C20 1.389(6) . ?
C22 C27 1.395(6) . ?
C22 C23 1.399(5) . ?
C8 C9 1.390(5) . ?
C8 C13 1.404(6) . ?
C8 C7 1.519(5) . ?
C1 H1 0.9300 . ?
C15 H15a 0.9700 . ?
C15 H15b 0.9700 . ?
C15 C14 1.520(5) . ?
C27 H27 0.9300 . ?
C27 C26 1.393(6) . ?
C9 H9 0.9300 . ?
C9 C10 1.386(6) . ?
C17 H17 0.9300 . ?
C17 C18 1.392(6) . ?
C14 H14a 0.9700 . ?
C14 H14b 0.9700 . ?
C13 C12 1.386(6) . ?
C18 H18 0.9300 . ?
C18 C19 1.395(6) . ?
C29 H29 0.9300 . ?
C29 C30 1.394(6) . ?
C29 C28 1.391(5) . ?
C23 H23 0.9300 . ?
C23 C24 1.380(6) . ?
C33 H33 0.9300 . ?
C33 C32 1.382(6) . ?
C33 C28 1.399(6) . ?
C3 H3 0.9300 . ?
C3 C4 1.392(6) . ?
C32 H32 0.9300 . ?
C32 C31 1.397(6) . ?
C20 H20 0.9300 . ?
C20 C19 1.385(6) . ?
C4 H4 0.9300 . ?
C26 H26 0.9300 . ?
C26 C25 1.374(6) . ?
C19 H19 0.9300 . ?
C30 H30 0.9300 . ?
C30 C31 1.386(6) . ?
C12 H12 0.9300 . ?
C12 C11 1.394(6) . ?
C31 H31 0.9300 . ?
C24 H24 0.9300 . ?
C24 C25 1.396(6) . ?
C25 H25 0.9300 . ?
C7 H7a 0.9700 . ?
C7 H7b 0.9700 . ?
C11 H11 0.9300 . ?
C11 C10 1.390(6) . ?
C10 H10 0.9300 . ?
O1 C36 1.425(5) . ?
O1 C35 1.420(6) . ?
C36 C37 1.497(7) . ?
C36 H36a 0.9700 . ?
C36 H36b 0.9700 . ?
C35 C34 1.517(7) . ?
C35 H35a 0.93(5) . ?
C35 H35b 1.03(6) . ?
C34 H34a 0.9600 . ?
C34 H34b 0.9600 . ?
C34 H34c 0.9600 . ?
C37 H37a 0.9600 . ?
C37 H37b 0.9600 . ?
C37 H37c 0.9600 . ?

loop_
_geom_torsion_atom_site_label_1
_geom_torsion_atom_site_label_2
_geom_torsion_atom_site_label_3
_geom_torsion_atom_site_label_4
_geom_torsion
_geom_torsion_site_symmetry_1
_geom_torsion_site_symmetry_2
_geom_torsion_site_symmetry_3
_geom_torsion_site_symmetry_4
_geom_torsion_publ_flag
Pd1 N1 C5 C6 5.5(3) . . . . ?
Pd1 N1 C5 C4 -175.7(3) . . . . ?
Pd1 N1 C1 C2 174.0(3) . . . . ?
Pd1 N2 C6 N4 156.3(2) . . . . ?
Pd1 N2 C6 C5 36.8(2) . . . . ?
Pd1 N2 C14 C15 -157.9(3) . . . . ?
Pd1 N2 C7 C8 -75.7(2) . . . . ?
P3 C22 C27 C26 177.1(3) . . . . ?
P3 C22 C23 C24 -177.9(3) . . . . ?
P3 C13 C8 C9 176.9(3) . . . . ?
P3 C13 C8 C7 -2.1(4) . . . . ?
P3 C13 C12 C11 -178.9(4) . . . . ?
P3 C28 C29 C30 -176.1(3) . . . . ?
P3 C28 C33 C32 175.8(3) . . . . ?
N1 C5 C6 N2 -28.4(4) . . . . ?
N1 C5 C6 N4 -142.1(3) . . . . ?
N1 C5 C4 C3 1.7(5) . . . . ?
N1 C1 C2 C3 0.1(5) . . . . ?
N2 C6 N4 C16 146.3(3) . . . . ?
N2 C6 N4 C15 -18.5(3) . . . . ?
N2 C6 C5 C4 152.8(3) . . . . ?
N2 C14 C15 N4 30.8(3) . . . . ?
N2 C7 C8 C9 -115.2(3) . . . . ?
N2 C7 C8 C13 63.9(4) . . . . ?
N4 C6 C5 C4 39.1(4) . . . . ?
N4 C16 C21 C20 175.2(4) . . . . ?
N4 C16 C17 C18 -175.4(4) . . . . ?
C5 C4 C3 C2 -0.5(5) . . . . ?
C16 C21 C20 C19 0.8(5) . . . . ?
C16 C17 C18 C19 -0.7(4) . . . . ?
C21 C20 C19 C18 1.8(5) . . . . ?
C22 C27 C26 C25 0.6(5) . . . . ?
C22 C23 C24 C25 1.0(5) . . . . ?
C8 C9 C10 C11 -0.7(5) . . . . ?
C8 C13 C12 C11 -1.6(5) . . . . ?
C27 C26 C25 C24 -0.4(5) . . . . ?
C9 C10 C11 C12 -1.3(6) . . . . ?
C17 C18 C19 C20 -1.9(5) . . . . ?
C13 C12 C11 C10 2.4(6) . . . . ?
C29 C30 C31 C32 -1.1(5) . . . . ?
C29 C28 C33 C32 -1.4(5) . . . . ?
C23 C24 C25 C26 -0.5(5) . . . . ?
C33 C32 C31 C30 0.6(5) . . . . ?

loop_
_smtbx_masks_void_nr
_smtbx_masks_void_average_x
_smtbx_masks_void_average_y
_smtbx_masks_void_average_z
_smtbx_masks_void_volume
_smtbx_masks_void_count_electrons
_smtbx_masks_void_content
1 0.211 0.008 0.316 28.0 7.7 '1 H2O'
2 0.211 0.492 0.816 28.0 7.7 '1 H2O'
3 0.448 -0.065 0.572 18.5 12.3 '1 H2O'
4 0.448 0.565 0.072 18.5 12.3 '1 H2O'
5 0.552 0.065 0.428 18.5 12.4 '1 H2O'
6 0.552 0.435 0.928 18.5 12.4 '1 H2O'
7 0.789 -0.008 0.684 28.0 7.6 '1 H2O'
8 0.789 0.508 0.184 28.0 7.5 '1 H2O'
